data_2204242
loop_
_publ_author_name
'Yao, Jiyong'
'Ibers, James A.'

_publ_section_title
;
 RbPbPS~4~
;
_journal_issue 9
_journal_name_full 'Acta Crystallographica Section E'
_journal_page_first i108
_journal_page_last i110
_journal_paper_doi 10.1107/S1600536804018513
_journal_volume 60
_journal_year 2004
_chemical_formula_iupac 'Rb Pb P S4'
_chemical_formula_moiety 'P Pb Rb S4'
_chemical_formula_structural 'Rb Pb P S4'
_chemical_formula_sum 'P Pb Rb S4'
_chemical_formula_weight 451.87
_chemical_name_systematic
;
Rubidium lead phosphorus tetrasulfide
;
_space_group_IT_number 19
_symmetry_cell_setting orthorhombic
_symmetry_space_group_name_Hall 'P 2ac 2ab'
_symmetry_space_group_name_H-M 'P 21 21 21'
_atom_sites_solution_primary direct
_atom_sites_solution_secondary difmap
_cell_angle_alpha 90.00
_cell_angle_beta 90.00
_cell_angle_gamma 90.00
_cell_formula_units_Z 4
_cell_length_a 6.3987(7)
_cell_length_b 6.6899(7)
_cell_length_c 17.2975(19)
_cell_measurement_reflns_used 7200
_cell_measurement_temperature 153(2)
_cell_measurement_theta_max 28.82
_cell_measurement_theta_min 2.35
_cell_volume 740.45(14)
_computing_cell_refinement 'SAINT-Plus (Bruker, 2003)'
_computing_data_collection 'SMART (Bruker, 2003)'
_computing_data_reduction SAINT-Plus
_computing_molecular_graphics 'XP in SHELXTL'
_computing_publication_material SHELXTL
_computing_structure_refinement SHELXTL
_computing_structure_solution 'SHELXTL (Sheldrick, 2003)'
_diffrn_ambient_temperature 153(2)
_diffrn_measured_fraction_theta_full 0.957
_diffrn_measured_fraction_theta_max 0.957
_diffrn_measurement_device_type 'Bruker SMART 1000 CCD'
_diffrn_measurement_method \w
_diffrn_radiation_monochromator graphite
_diffrn_radiation_source 'fine-focus sealed tube'
_diffrn_radiation_type MoK\a
_diffrn_radiation_wavelength 0.71073
_diffrn_reflns_av_R_equivalents 0.0321
_diffrn_reflns_av_sigmaI/netI 0.0241
_diffrn_reflns_limit_h_max 8
_diffrn_reflns_limit_h_min -8
_diffrn_reflns_limit_k_max 9
_diffrn_reflns_limit_k_min -9
_diffrn_reflns_limit_l_max 23
_diffrn_reflns_limit_l_min -23
_diffrn_reflns_number 8784
_diffrn_reflns_theta_full 28.82
_diffrn_reflns_theta_max 28.82
_diffrn_reflns_theta_min 2.35
_diffrn_standards_decay_% <1
_diffrn_standards_number 0
_exptl_absorpt_coefficient_mu 30.543
_exptl_absorpt_correction_T_max 0.60284
_exptl_absorpt_correction_T_min 0.04738
_exptl_absorpt_correction_type numerical
_exptl_absorpt_process_details
;
face indexed (SHELXTL; Sheldrick, 2003)
;
_exptl_crystal_colour yellow
_exptl_crystal_density_diffrn 4.053
_exptl_crystal_density_meas ?
_exptl_crystal_description plate
_exptl_crystal_F_000 792
_exptl_crystal_size_max 0.180
_exptl_crystal_size_mid 0.160
_exptl_crystal_size_min 0.016
_refine_diff_density_max 2.114
_refine_diff_density_min -1.568
_refine_ls_abs_structure_details 'Flack (1983): 704 Friedel pairs'
_refine_ls_abs_structure_Flack 0.550(7)
_refine_ls_extinction_method none
_refine_ls_goodness_of_fit_ref 1.388
_refine_ls_hydrogen_treatment none
_refine_ls_matrix_type full
_refine_ls_number_parameters 65
_refine_ls_number_reflns 1807
_refine_ls_number_restraints 0
_refine_ls_restrained_S_all 1.388
_refine_ls_R_factor_all 0.0215
_refine_ls_R_factor_gt 0.0200
_refine_ls_shift/su_max 0.001
_refine_ls_shift/su_mean 0.000
_refine_ls_structure_factor_coef Fsqd
_refine_ls_weighting_details 'w=1/[\s^2^(Fo^2^)+(0.02P)^2^] where P=(Fo^2^+2Fc^2^)/3'
_refine_ls_weighting_scheme calc
_refine_ls_wR_factor_gt 0.0486
_refine_ls_wR_factor_ref 0.0491
_reflns_number_gt 1759
_reflns_number_total 1807
_reflns_threshold_expression I>2\s(I)
_cod_data_source_file wm6026.cif
_cod_data_source_block I
_cod_original_sg_symbol_H-M 'P21 21 21'
_cod_database_code 2204242
_cod_database_fobs_code 2204242

loop_
_symmetry_equiv_pos_as_xyz
'x, y, z'
'-x+1/2, -y, z+1/2'
'-x, y+1/2, -z+1/2'
'x+1/2, -y+1/2, -z'

loop_
_atom_site_label
_atom_site_fract_x
_atom_site_fract_y
_atom_site_fract_z
_atom_site_U_iso_or_equiv
_atom_site_adp_type
_atom_site_calc_flag
_atom_site_occupancy
_atom_site_type_symbol
Rb 0.02119(9) 0.00342(8) 0.04319(3) 0.02110(13) Uani d 1 Rb
Pb 0.28891(3) 0.47494(3) 0.230842(12) 0.01418(7) Uani d 1 Pb
P 0.2189(2) 0.01031(19) 0.34791(8) 0.0100(3) Uani d 1 P
S1 0.1533(2) 0.0316(2) 0.23134(8) 0.0131(3) Uani d 1 S
S2 0.3990(2) 0.25142(19) 0.37520(10) 0.0142(3) Uani d 1 S
S3 0.6101(3) 0.25876(19) 0.13163(10) 0.0134(3) Uani d 1 S
S4 0.0472(2) 0.5039(2) 0.08806(8) 0.0135(3) Uani d 1 S

loop_
_atom_site_aniso_label
_atom_site_aniso_U_11
_atom_site_aniso_U_22
_atom_site_aniso_U_33
_atom_site_aniso_U_12
_atom_site_aniso_U_13
_atom_site_aniso_U_23
Rb 0.0374(3) 0.0118(3) 0.0142(3) -0.0009(2) 0.0062(2) -0.0007(2)
Pb 0.01344(10) 0.01498(11) 0.01413(11) 0.00007(8) -0.00011(8) 0.00066(9)
P 0.0121(6) 0.0077(6) 0.0103(6) -0.0002(6) 0.0001(5) 0.0003(5)
S1 0.0152(6) 0.0152(6) 0.0089(6) -0.0015(5) 0.0010(5) 0.0003(7)
S2 0.0181(8) 0.0069(6) 0.0178(8) -0.0015(5) -0.0035(7) 0.0000(5)
S3 0.0176(7) 0.0070(6) 0.0155(8) -0.0013(5) 0.0000(6) 0.0004(5)
S4 0.0158(6) 0.0130(7) 0.0116(6) 0.0004(6) 0.0045(5) 0.0004(6)

loop_
_atom_type_symbol
_atom_type_description
_atom_type_scat_dispersion_real
_atom_type_scat_dispersion_imag
_atom_type_scat_source
P P 0.1023 0.0942 'International Tables Vol C Tables 4.2.6.8 and 6.1.1.4'
S S 0.1246 0.1234 'International Tables Vol C Tables 4.2.6.8 and 6.1.1.4'
Rb Rb -0.9393 2.9676 'International Tables Vol C Tables 4.2.6.8 and 6.1.1.4'
Pb Pb -3.3944 10.1111 'International Tables Vol C Tables 4.2.6.8 and 6.1.1.4'

loop_
_geom_angle_atom_site_label_1
_geom_angle_atom_site_label_2
_geom_angle_atom_site_label_3
_geom_angle_site_symmetry_1
_geom_angle_site_symmetry_3
_geom_angle
_geom_angle_publ_flag
S1 Rb S2 . 2_554 144.54(4) ?
S1 Rb S4 . 1_545 79.86(4) ?
S2 Rb S4 2_554 1_545 72.46(3) ?
S1 Rb S4 . . 73.46(3) ?
S2 Rb S4 2_554 . 132.22(4) ?
S4 Rb S4 1_545 . 153.30(5) ?
S1 Rb S3 . 4_455 140.96(4) ?
S2 Rb S3 2_554 4_455 57.37(3) ?
S4 Rb S3 1_545 4_455 129.51(4) ?
S4 Rb S3 . 4_455 75.05(3) ?
S1 Rb S2 . 3_545 80.14(4) ?
S2 Rb S2 2_554 3_545 102.70(4) ?
S4 Rb S2 1_545 3_545 58.23(3) ?
S4 Rb S2 . 3_545 114.71(3) ?
S3 Rb S2 4_455 3_545 134.82(4) ?
S1 Rb S3 . 1_455 74.82(4) ?
S2 Rb S3 2_554 1_455 137.03(4) ?
S4 Rb S3 1_545 1_455 114.44(3) ?
S4 Rb S3 . 1_455 57.41(3) ?
S3 Rb S3 4_455 1_455 106.36(4) ?
S2 Rb S3 3_545 1_455 58.39(3) ?
S1 Rb P . 2_554 139.22(4) ?
S2 Rb P 2_554 2_554 32.52(3) ?
S4 Rb P 1_545 2_554 99.07(3) ?
S4 Rb P . 2_554 101.81(3) ?
S3 Rb P 4_455 2_554 32.40(3) ?
S2 Rb P 3_545 2_554 133.99(4) ?
S3 Rb P 1_455 2_554 137.56(4) ?
S1 Rb S4 . 4_455 141.33(3) ?
S2 Rb S4 2_554 4_455 66.58(4) ?
S4 Rb S4 1_545 4_455 99.30(3) ?
S4 Rb S4 . 4_455 100.75(3) ?
S3 Rb S4 4_455 4_455 67.31(4) ?
S2 Rb S4 3_545 4_455 67.52(4) ?
S3 Rb S4 1_455 4_455 70.47(4) ?
P Rb S4 2_554 4_455 79.38(3) ?
S1 Rb Pb . 3_545 41.85(2) ?
S2 Rb Pb 2_554 3_545 143.68(3) ?
S4 Rb Pb 1_545 3_545 77.19(2) ?
S4 Rb Pb . 3_545 82.14(2) ?
S3 Rb Pb 4_455 3_545 150.68(3) ?
S2 Rb Pb 3_545 3_545 42.84(3) ?
S3 Rb Pb 1_455 3_545 44.75(3) ?
P Rb Pb 2_554 3_545 176.05(3) ?
S4 Rb Pb 4_455 3_545 99.86(3) ?
S1 Rb Rb . 4 95.41(3) ?
S2 Rb Rb 2_554 4 88.78(3) ?
S4 Rb Rb 1_545 4 134.59(3) ?
S4 Rb Rb . 4 51.20(3) ?
S3 Rb Rb 4_455 4 46.20(3) ?
S2 Rb Rb 3_545 4 165.82(3) ?
S3 Rb Rb 1_455 4 107.48(3) ?
P Rb Rb 2_554 4 56.43(2) ?
S4 Rb Rb 4_455 4 110.71(3) ?
Pb Rb Rb 3_545 4 127.191(19) ?
S1 Rb Rb . 4_455 115.26(3) ?
S2 Rb Rb 2_554 4_455 100.20(3) ?
S4 Rb Rb 1_545 4_455 140.01(3) ?
S4 Rb Rb . 4_455 55.77(3) ?
S3 Rb Rb 4_455 4_455 61.66(3) ?
S2 Rb Rb 3_545 4_455 86.82(3) ?
S3 Rb Rb 1_455 4_455 45.76(3) ?
P Rb Rb 2_554 4_455 91.82(3) ?
S4 Rb Rb 4_455 4_455 45.06(2) ?
Pb Rb Rb 3_545 4_455 90.325(13) ?
Rb Rb Rb 4 4_455 82.914(19) ?
S4 Pb S1 . 3 70.65(4) ?
S4 Pb S2 . . 149.64(4) ?
S1 Pb S2 3 . 96.07(4) ?
S4 Pb S3 . . 84.97(4) ?
S1 Pb S3 3 . 147.13(4) ?
S2 Pb S3 . . 94.25(4) ?
S4 Pb S1 . . 85.27(4) ?
S1 Pb S1 3 . 81.51(3) ?
S2 Pb S1 . . 65.45(4) ?
S3 Pb S1 . . 74.64(4) ?
S4 Pb S3 . 3_655 135.72(4) ?
S1 Pb S3 3 3_655 87.19(4) ?
S2 Pb S3 . 3_655 67.56(4) ?
S3 Pb S3 . 3_655 125.51(2) ?
S1 Pb S3 . 3_655 129.93(4) ?
S4 Pb S2 . 3_655 79.17(4) ?
S1 Pb S2 3 3_655 129.76(4) ?
S2 Pb S2 . 3_655 127.17(2) ?
S3 Pb S2 . 3_655 62.73(3) ?
S1 Pb S2 . 3_655 135.50(4) ?
S3 Pb S2 3_655 3_655 87.53(4) ?
S4 Pb P . 3_655 98.36(3) ?
S1 Pb P 3 3_655 164.61(4) ?
S2 Pb P . 3_655 98.58(4) ?
S3 Pb P . 3_655 36.00(4) ?
S1 Pb P . 3_655 108.92(3) ?
S3 Pb P 3_655 3_655 94.05(4) ?
S2 Pb P 3_655 3_655 35.20(3) ?
S4 Pb P . 3 35.12(3) ?
S1 Pb P 3 3 35.75(4) ?
S2 Pb P . 3 124.86(4) ?
S3 Pb P . 3 115.83(4) ?
S1 Pb P . 3 78.87(3) ?
S3 Pb P 3_655 3 116.43(4) ?
S2 Pb P 3_655 3 107.85(4) ?
P Pb P 3_655 3 133.25(4) ?
S4 Pb Pb . 3_655 113.99(3) ?
S1 Pb Pb 3 3_655 117.80(3) ?
S2 Pb Pb . 3_655 96.36(3) ?
S3 Pb Pb . 3_655 91.83(3) ?
S1 Pb Pb . 3_655 155.77(3) ?
S3 Pb Pb 3_655 3_655 44.38(3) ?
S2 Pb Pb 3_655 3_655 43.45(3) ?
P Pb Pb 3_655 3_655 55.87(2) ?
P Pb Pb 3 3_655 125.36(2) ?
S4 Pb Pb . 3_645 120.58(3) ?
S1 Pb Pb 3 3_645 131.72(3) ?
S2 Pb Pb . 3_645 48.92(3) ?
S3 Pb Pb . 3_645 45.66(3) ?
S1 Pb Pb . 3_645 55.66(3) ?
S3 Pb Pb 3_655 3_645 102.93(3) ?
S2 Pb Pb 3_655 3_645 98.08(3) ?
P Pb Pb 3_655 3_645 62.91(2) ?
P Pb Pb 3 3_645 132.98(2) ?
Pb Pb Pb 3_655 3_645 100.508(12) ?
S4 Pb Rb . 3 120.73(3) ?
S1 Pb Rb 3 3 50.10(3) ?
S2 Pb Rb . 3 52.07(3) ?
S3 Pb Rb . 3 145.94(3) ?
S1 Pb Rb . 3 84.96(3) ?
S3 Pb Rb 3_655 3 52.15(3) ?
S2 Pb Rb 3_655 3 138.46(3) ?
P Pb Rb 3_655 3 139.81(2) ?
P Pb Rb 3 3 85.67(2) ?
Pb Pb Rb 3_655 3 96.413(11) ?
Pb Pb Rb 3_645 3 100.282(11) ?
S4 P S2 3_545 . 111.36(9) y
S4 P S3 3_545 3_645 109.75(8) y
S2 P S3 . 3_645 108.05(8) y
S4 P S1 3_545 . 111.30(8) y
S2 P S1 . . 106.65(8) y
S3 P S1 3_645 . 109.62(8) y
S4 P Pb 3_545 3_645 169.07(7) ?
S2 P Pb . 3_645 68.19(6) ?
S3 P Pb 3_645 3_645 61.34(6) ?
S1 P Pb . 3_645 78.71(5) ?
S4 P Pb 3_545 3_545 55.78(5) ?
S2 P Pb . 3_545 131.50(7) ?
S3 P Pb 3_645 3_545 120.37(7) ?
S1 P Pb . 3_545 56.00(5) ?
Pb P Pb 3_645 3_545 133.25(4) ?
S4 P Rb 3_545 2 83.15(6) ?
S2 P Rb . 2 64.02(6) ?
S3 P Rb 3_645 2 65.62(6) ?
S1 P Rb . 2 165.34(7) ?
Pb P Rb 3_645 2 87.09(3) ?
Pb P Rb 3_545 2 138.64(4) ?
P S1 Pb . 3_545 88.25(6) ?
P S1 Pb . . 90.69(6) ?
Pb S1 Pb 3_545 . 113.34(4) ?
P S1 Rb . . 172.30(7) ?
Pb S1 Rb 3_545 . 88.05(4) ?
Pb S1 Rb . . 96.98(4) ?
P S2 Pb . . 93.96(7) ?
P S2 Pb . 3_645 76.61(6) ?
Pb S2 Pb . 3_645 87.63(4) ?
P S2 Rb . 2 83.47(6) ?
Pb S2 Rb . 2 174.99(6) ?
Pb S2 Rb 3_645 2 95.93(4) ?
P S2 Rb . 3 92.33(7) ?
Pb S2 Rb . 3 85.09(4) ?
Pb S2 Rb 3_645 3 166.32(5) ?
Rb S2 Rb 2 3 90.70(4) ?
P S3 Pb 3_655 . 82.66(6) ?
P S3 Pb 3_655 3_645 105.04(7) ?
Pb S3 Pb . 3_645 89.95(4) ?
P S3 Rb 3_655 4 81.98(6) ?
Pb S3 Rb . 4 99.39(4) ?
Pb S3 Rb 3_645 4 169.05(5) ?
P S3 Rb 3_655 1_655 94.34(7) ?
Pb S3 Rb . 1_655 171.47(6) ?
Pb S3 Rb 3_645 1_655 83.10(4) ?
Rb S3 Rb 4 1_655 88.04(4) ?
P S4 Pb 3 . 89.10(6) ?
P S4 Rb 3 1_565 93.56(6) ?
Pb S4 Rb . 1_565 106.35(4) ?
P S4 Rb 3 . 95.90(6) ?
Pb S4 Rb . . 98.73(4) ?
Rb S4 Rb 1_565 . 153.29(5) ?
P S4 Rb 3 4 176.19(7) ?
Pb S4 Rb . 4 94.70(4) ?
Rb S4 Rb 1_565 4 85.18(3) ?
Rb S4 Rb . 4 83.74(3) ?

loop_
_geom_bond_atom_site_label_1
_geom_bond_atom_site_label_2
_geom_bond_site_symmetry_2
_geom_bond_distance
_geom_bond_publ_flag
Rb S1 . 3.3680(15) y
Rb S2 2_554 3.4075(17) y
Rb S4 1_545 3.4345(16) y
Rb S4 . 3.4412(16) y
Rb S3 4_455 3.4639(17) y
Rb S2 3_545 3.4734(17) y
Rb S3 1_455 3.4898(17) y
Rb P 2_554 3.7660(15) ?
Rb S4 4_455 3.7887(14) y
Rb Pb 3_545 4.3877(7) ?
Rb Rb 4 4.8324(9) ?
Rb Rb 4_455 4.8324(9) ?
Pb S4 . 2.9204(14) y
Pb S1 3 2.9290(14) y
Pb S2 . 2.9945(16) y
Pb S3 . 3.0430(16) y
Pb S1 . 3.0900(14) y
Pb S3 3_655 3.1116(16) y
Pb S2 3_655 3.2823(16) y
Pb P 3_655 3.4392(14) ?
Pb P 3 3.5315(14) ?
Pb Pb 3_655 4.3504(4) ?
Pb Pb 3_645 4.3504(4) ?
Pb Rb 3 4.3877(7) ?
P S4 3_545 2.0320(18) y
P S2 . 2.038(2) y
P S3 3_645 2.0381(19) y
P S1 . 2.0644(19) y
P Pb 3_645 3.4392(14) ?
P Pb 3_545 3.5315(14) ?
P Rb 2 3.7660(15) ?
S1 Pb 3_545 2.9290(13) ?
S2 Pb 3_645 3.2823(16) ?
S2 Rb 2 3.4075(17) ?
S2 Rb 3 3.4733(17) ?
S3 P 3_655 2.0381(19) ?
S3 Pb 3_645 3.1116(16) ?
S3 Rb 4 3.4640(17) ?
S3 Rb 1_655 3.4898(17) ?
S4 P 3 2.0320(18) ?
S4 Rb 1_565 3.4345(16) ?
S4 Rb 4 3.7888(14) ?
